data_4066925
loop_
_publ_author_name
'Baya, Miguel'
'Esteruelas, Miguel A.'
'O\~nate, Enrique'

_publ_section_title
;
 Efficient Concatenation of C&#x2550;C Reduction, C&#x2212;H Bond
 Activation, and C&#x2212;C and C&#x2212;N Coupling Reactions on Osmium:
 Assembly of Two Allylamines and an Allene
;
_journal_issue 23
_journal_name_full Organometallics
_journal_page_first 6298
_journal_paper_doi 10.1021/om100715k
_journal_volume 29
_journal_year 2010
_chemical_formula_sum 'C16 H36 Cl N2 O Os P'
_chemical_formula_weight 529.09
_chemical_name_systematic
; 
 ? 
;
_space_group_IT_number 2
_symmetry_cell_setting triclinic
_symmetry_space_group_name_Hall '-P 1'
_symmetry_space_group_name_H-M 'P -1'
_atom_sites_solution_hydrogens geom
_atom_sites_solution_primary direct
_atom_sites_solution_secondary difmap
_audit_creation_method SHELXL-97
_cell_angle_alpha 81.4340(10)
_cell_angle_beta 70.2450(10)
_cell_angle_gamma 82.2200(10)
_cell_formula_units_Z 2
_cell_length_a 8.3543(7)
_cell_length_b 10.6850(9)
_cell_length_c 12.0981(10)
_cell_measurement_reflns_used 6496
_cell_measurement_temperature 100(2)
_cell_measurement_theta_max 26
_cell_measurement_theta_min 2.5
_cell_volume 1000.85(15)
_computing_cell_refinement 'SAINT+ v. 6.1 (Bruker AXS, 2000)'
_computing_data_collection 'SMART v. 5.625 (Bruker AXS, 2000)'
_computing_data_reduction 'SAINT+ v. 6.1 (Bruker AXS, 2000)'
_computing_molecular_graphics 'XP, SHELXTL v. 6.1 (Bruker, 2000)'
_computing_publication_material 'XCIF, SHELXTL v. 6.1 (Bruker, 2000)'
_computing_structure_refinement 'SHELXL-97 (Sheldrick, 1997)'
_computing_structure_solution 'SHELXS-97 (Sheldrick, 1990)'
_diffrn_ambient_temperature 100(2)
_diffrn_detector_area_resol_mean 8.26
_diffrn_measured_fraction_theta_full 0.989
_diffrn_measured_fraction_theta_max 0.915
_diffrn_measurement_device_type 'Bruker SMART APEX CCD system'
_diffrn_measurement_method '\w rotations with narrow frames'
_diffrn_radiation_monochromator graphite
_diffrn_radiation_source 'fine-focus sealed tube'
_diffrn_radiation_type MoK\a
_diffrn_radiation_wavelength 0.71073
_diffrn_reflns_av_R_equivalents 0.0255
_diffrn_reflns_av_sigmaI/netI 0.0325
_diffrn_reflns_limit_h_max 11
_diffrn_reflns_limit_h_min -10
_diffrn_reflns_limit_k_max 14
_diffrn_reflns_limit_k_min -14
_diffrn_reflns_limit_l_max 16
_diffrn_reflns_limit_l_min -16
_diffrn_reflns_number 12604
_diffrn_reflns_theta_full 27.50
_diffrn_reflns_theta_max 28.79
_diffrn_reflns_theta_min 1.80
_diffrn_standards_decay_% 'no decay'
_exptl_absorpt_coefficient_mu 6.588
_exptl_absorpt_correction_T_max 0.62
_exptl_absorpt_correction_T_min 0.50
_exptl_absorpt_correction_type multi-scan
_exptl_absorpt_process_details
;
Absorption correction performed with SADABS program. This is based on the
method of Blessing: Blessing, R. H., Acta Crystallogr., Sect. A 1995, 51, 33.

SADABS: Area-Detector Absorption Correction. Bruker-AXS 
within SAINT+ package, v. 6.1 (2000).
;
_exptl_crystal_colour colorless
_exptl_crystal_density_diffrn 1.756
_exptl_crystal_density_method 'not measured'
_exptl_crystal_description 'irregular block'
_exptl_crystal_F_000 524
_exptl_crystal_size_max 0.10
_exptl_crystal_size_mid 0.08
_exptl_crystal_size_min 0.08
_refine_diff_density_max 0.996
_refine_diff_density_min -0.724
_refine_diff_density_rms 0.112
_refine_ls_extinction_method none
_refine_ls_goodness_of_fit_ref 0.936
_refine_ls_hydrogen_treatment mixed
_refine_ls_matrix_type full
_refine_ls_number_parameters 224
_refine_ls_number_reflns 4791
_refine_ls_number_restraints 0
_refine_ls_restrained_S_all 0.936
_refine_ls_R_factor_all 0.0222
_refine_ls_R_factor_gt 0.0204
_refine_ls_shift/su_max 0.002
_refine_ls_shift/su_mean 0.000
_refine_ls_structure_factor_coef Fsqd
_refine_ls_weighting_details 'calc w=1/[\s^2^(Fo^2^)+(0.0229P)^2^+0.9224P] where P=(Fo^2^+2Fc^2^)/3'
_refine_ls_weighting_scheme calc
_refine_ls_wR_factor_gt 0.0448
_refine_ls_wR_factor_ref 0.0455
_reflns_number_gt 4546
_reflns_number_total 4791
_reflns_threshold_expression >2sigma(I)
_cod_data_source_file om100715k_si_001.cif
_cod_data_source_block mae386as
_cod_original_cell_volume 1000.85(14)
_cod_database_code 4066925

loop_
_symmetry_equiv_pos_as_xyz
'x, y, z'
'-x, -y, -z'

loop_
_atom_site_label
_atom_site_type_symbol
_atom_site_fract_x
_atom_site_fract_y
_atom_site_fract_z
_atom_site_U_iso_or_equiv
_atom_site_adp_type
_atom_site_occupancy
_atom_site_symmetry_multiplicity
_atom_site_calc_flag
_atom_site_refinement_flags
Os Os 0.536105(13) 0.896928(10) 0.761504(9) 0.01216(4) Uani 1 1 d .
P P 0.67313(9) 0.70168(7) 0.70505(6) 0.01302(14) Uani 1 1 d .
Cl Cl 0.44362(9) 0.83030(7) 0.98111(6) 0.01779(14) Uani 1 1 d .
N1 N 0.7535(3) 0.9677(3) 0.7920(2) 0.0163(5) Uani 1 1 d .
H1A H 0.711(4) 1.005(3) 0.848(3) 0.020 Uiso 1 1 d .
H1B H 0.828(4) 0.903(3) 0.799(3) 0.020 Uiso 1 1 d .
N2 N 0.4230(3) 1.0844(2) 0.8121(2) 0.0170(5) Uani 1 1 d .
H2A H 0.4554 1.0981 0.8745 0.020 Uiso 1 1 calc R
H2B H 0.4710 1.1434 0.7499 0.020 Uiso 1 1 calc R
O O 0.2264(3) 0.8486(2) 0.70845(19) 0.0227(5) Uani 1 1 d .
C1 C 0.8434(4) 1.0606(3) 0.6921(3) 0.0213(6) Uani 1 1 d .
H1C H 0.826(4) 1.139(3) 0.726(3) 0.026 Uiso 1 1 d .
H1D H 0.962(5) 1.038(3) 0.672(3) 0.026 Uiso 1 1 d .
C2 C 0.7758(4) 1.0654(3) 0.5917(3) 0.0184(6) Uani 1 1 d .
H2 H 0.832(4) 1.118(3) 0.516(3) 0.022 Uiso 1 1 d .
C3 C 0.6491(4) 0.9949(3) 0.6015(2) 0.0165(6) Uani 1 1 d .
H3 H 0.612(4) 1.003(3) 0.531(3) 0.020 Uiso 1 1 d .
C4 C 0.2347(4) 1.1117(3) 0.8463(3) 0.0189(6) Uani 1 1 d .
H4A H 0.1806 1.0564 0.9192 0.023 Uiso 1 1 calc R
H4B H 0.1957 1.0910 0.7830 0.023 Uiso 1 1 calc R
C5 C 0.1764(4) 1.2498(3) 0.8672(3) 0.0203(6) Uani 1 1 d .
H5A H 0.2229 1.2732 0.9258 0.024 Uiso 1 1 calc R
H5B H 0.2214 1.3052 0.7924 0.024 Uiso 1 1 calc R
C6 C -0.0173(4) 1.2714(3) 0.9121(3) 0.0286(7) Uani 1 1 d .
H6A H -0.0630 1.2546 0.8515 0.043 Uiso 1 1 calc R
H6B H -0.0518 1.3595 0.9296 0.043 Uiso 1 1 calc R
H6C H -0.0622 1.2138 0.9841 0.043 Uiso 1 1 calc R
C7 C 0.3496(4) 0.8632(3) 0.7289(2) 0.0156(6) Uani 1 1 d .
C8 C 0.7059(4) 0.6645(3) 0.5531(2) 0.0162(6) Uani 1 1 d .
H8 H 0.7631 0.5761 0.5470 0.019 Uiso 1 1 calc R
C9 C 0.8245(5) 0.7515(3) 0.4576(3) 0.0304(8) Uani 1 1 d .
H9A H 0.8641 0.7139 0.3828 0.046 Uiso 1 1 calc R
H9B H 0.9230 0.7615 0.4812 0.046 Uiso 1 1 calc R
H9C H 0.7626 0.8348 0.4478 0.046 Uiso 1 1 calc R
C10 C 0.5394(4) 0.6656(3) 0.5265(3) 0.0248(7) Uani 1 1 d .
H10A H 0.4798 0.7512 0.5308 0.037 Uiso 1 1 calc R
H10B H 0.4667 0.6053 0.5846 0.037 Uiso 1 1 calc R
H10C H 0.5650 0.6409 0.4470 0.037 Uiso 1 1 calc R
C11 C 0.8967(4) 0.6835(3) 0.7096(3) 0.0185(6) Uani 1 1 d .
H11 H 0.9431 0.7671 0.6743 0.022 Uiso 1 1 calc R
C12 C 1.0272(4) 0.5838(4) 0.6418(4) 0.0353(9) Uani 1 1 d .
H12A H 1.1416 0.5972 0.6405 0.053 Uiso 1 1 calc R
H12B H 1.0246 0.5915 0.5607 0.053 Uiso 1 1 calc R
H12C H 0.9989 0.4987 0.6808 0.053 Uiso 1 1 calc R
C13 C 0.8949(4) 0.6675(3) 0.8385(3) 0.0212(6) Uani 1 1 d .
H13A H 0.8866 0.5780 0.8706 0.032 Uiso 1 1 calc R
H13B H 0.7966 0.7193 0.8856 0.032 Uiso 1 1 calc R
H13C H 1.0005 0.6952 0.8414 0.032 Uiso 1 1 calc R
C14 C 0.5768(4) 0.5598(3) 0.8024(2) 0.0171(6) Uani 1 1 d .
H14 H 0.6113 0.5542 0.8746 0.020 Uiso 1 1 calc R
C15 C 0.6431(4) 0.4315(3) 0.7523(3) 0.0246(7) Uani 1 1 d .
H15A H 0.5989 0.3623 0.8137 0.037 Uiso 1 1 calc R
H15B H 0.7682 0.4223 0.7265 0.037 Uiso 1 1 calc R
H15C H 0.6044 0.4283 0.6849 0.037 Uiso 1 1 calc R
C16 C 0.3824(4) 0.5721(3) 0.8461(3) 0.0221(6) Uani 1 1 d .
H16A H 0.3407 0.5738 0.7792 0.033 Uiso 1 1 calc R
H16B H 0.3400 0.6509 0.8832 0.033 Uiso 1 1 calc R
H16C H 0.3413 0.4994 0.9041 0.033 Uiso 1 1 calc R

loop_
_atom_site_aniso_label
_atom_site_aniso_U_11
_atom_site_aniso_U_22
_atom_site_aniso_U_33
_atom_site_aniso_U_23
_atom_site_aniso_U_13
_atom_site_aniso_U_12
Os 0.01320(6) 0.01258(6) 0.01152(6) -0.00165(4) -0.00412(4) -0.00334(4)
P 0.0140(3) 0.0140(3) 0.0117(3) -0.0021(3) -0.0036(3) -0.0041(3)
Cl 0.0218(4) 0.0188(3) 0.0127(3) -0.0018(3) -0.0038(3) -0.0062(3)
N1 0.0182(13) 0.0157(13) 0.0158(12) -0.0020(10) -0.0059(10) -0.0032(10)
N2 0.0174(12) 0.0174(12) 0.0175(12) -0.0040(10) -0.0060(10) -0.0032(10)
O 0.0194(11) 0.0245(12) 0.0276(12) -0.0047(9) -0.0100(9) -0.0055(9)
C1 0.0242(17) 0.0204(16) 0.0205(15) 0.0014(12) -0.0070(13) -0.0113(13)
C2 0.0209(15) 0.0180(15) 0.0148(14) 0.0014(11) -0.0047(12) -0.0028(12)
C3 0.0194(15) 0.0173(14) 0.0119(13) 0.0009(11) -0.0049(11) -0.0023(11)
C4 0.0170(15) 0.0174(15) 0.0231(15) -0.0043(12) -0.0062(12) -0.0024(12)
C5 0.0216(16) 0.0189(15) 0.0189(15) -0.0018(12) -0.0054(12) 0.0000(12)
C6 0.0250(18) 0.0269(18) 0.0320(18) -0.0075(14) -0.0075(14) 0.0047(14)
C7 0.0184(15) 0.0138(14) 0.0131(13) -0.0010(11) -0.0030(11) -0.0030(11)
C8 0.0204(15) 0.0162(14) 0.0132(13) -0.0043(11) -0.0051(11) -0.0041(11)
C9 0.045(2) 0.0313(19) 0.0133(15) -0.0027(13) -0.0019(14) -0.0182(16)
C10 0.0297(18) 0.0281(18) 0.0200(16) -0.0069(13) -0.0120(14) 0.0005(14)
C11 0.0157(14) 0.0204(15) 0.0212(15) -0.0070(12) -0.0053(12) -0.0040(12)
C12 0.0169(17) 0.044(2) 0.049(2) -0.0282(18) -0.0086(16) 0.0050(15)
C13 0.0208(16) 0.0226(16) 0.0221(15) 0.0016(12) -0.0105(13) -0.0034(13)
C14 0.0194(15) 0.0171(14) 0.0148(14) 0.0004(11) -0.0053(11) -0.0048(12)
C15 0.0273(17) 0.0162(15) 0.0260(17) 0.0020(12) -0.0052(13) -0.0015(13)
C16 0.0229(16) 0.0185(15) 0.0246(16) -0.0022(12) -0.0047(13) -0.0088(12)

loop_
_atom_type_symbol
_atom_type_description
_atom_type_scat_dispersion_real
_atom_type_scat_dispersion_imag
_atom_type_scat_source
C C 0.0033 0.0016 'International Tables Vol C Tables 4.2.6.8 and 6.1.1.4'
H H 0.0000 0.0000 'International Tables Vol C Tables 4.2.6.8 and 6.1.1.4'
N N 0.0061 0.0033 'International Tables Vol C Tables 4.2.6.8 and 6.1.1.4'
O O 0.0106 0.0060 'International Tables Vol C Tables 4.2.6.8 and 6.1.1.4'
P P 0.1023 0.0942 'International Tables Vol C Tables 4.2.6.8 and 6.1.1.4'
Cl Cl 0.1484 0.1585 'International Tables Vol C Tables 4.2.6.8 and 6.1.1.4'
Os Os -1.2165 7.6030 'International Tables Vol C Tables 4.2.6.8 and 6.1.1.4'

loop_
_geom_angle_atom_site_label_1
_geom_angle_atom_site_label_2
_geom_angle_atom_site_label_3
_geom_angle
C7 Os C3 96.44(12)
C7 Os N2 93.09(11)
C3 Os N2 83.87(11)
C7 Os N1 171.49(11)
C3 Os N1 78.31(11)
N2 Os N1 79.76(10)
C7 Os P 90.17(9)
C3 Os P 94.33(8)
N2 Os P 176.43(7)
N1 Os P 96.87(7)
C7 Os Cl 99.96(9)
C3 Os Cl 160.32(9)
N2 Os Cl 84.45(7)
N1 Os Cl 84.06(7)
P Os Cl 96.41(2)
C8 P C14 103.99(13)
C8 P C11 102.05(13)
C14 P C11 103.62(14)
C8 P Os 119.08(10)
C14 P Os 115.42(10)
C11 P Os 110.81(10)
C1 N1 Os 112.32(18)
C1 N1 H1A 108(3)
Os N1 H1A 105(3)
C1 N1 H1B 108(2)
Os N1 H1B 109(2)
H1A N1 H1B 115(3)
C4 N2 Os 118.70(18)
C4 N2 H2A 107.6
Os N2 H2A 107.6
C4 N2 H2B 107.6
Os N2 H2B 107.6
H2A N2 H2B 107.1
C2 C1 N1 109.8(2)
C2 C1 H1C 115(2)
N1 C1 H1C 104(2)
C2 C1 H1D 114(2)
N1 C1 H1D 108(2)
H1C C1 H1D 105(3)
C3 C2 C1 120.3(3)
C3 C2 H2 121.0(19)
C1 C2 H2 119(2)
C2 C3 Os 118.3(2)
C2 C3 H3 116(2)
Os C3 H3 126(2)
N2 C4 C5 112.6(2)
N2 C4 H4A 109.1
C5 C4 H4A 109.1
N2 C4 H4B 109.1
C5 C4 H4B 109.1
H4A C4 H4B 107.8
C6 C5 C4 111.0(3)
C6 C5 H5A 109.4
C4 C5 H5A 109.4
C6 C5 H5B 109.4
C4 C5 H5B 109.4
H5A C5 H5B 108.0
C5 C6 H6A 109.5
C5 C6 H6B 109.5
H6A C6 H6B 109.5
C5 C6 H6C 109.5
H6A C6 H6C 109.5
H6B C6 H6C 109.5
O C7 Os 176.3(3)
C10 C8 C9 109.5(3)
C10 C8 P 113.5(2)
C9 C8 P 112.7(2)
C10 C8 H8 106.9
C9 C8 H8 106.9
P C8 H8 106.9
C8 C9 H9A 109.5
C8 C9 H9B 109.5
H9A C9 H9B 109.5
C8 C9 H9C 109.5
H9A C9 H9C 109.5
H9B C9 H9C 109.5
C8 C10 H10A 109.5
C8 C10 H10B 109.5
H10A C10 H10B 109.5
C8 C10 H10C 109.5
H10A C10 H10C 109.5
H10B C10 H10C 109.5
C12 C11 C13 109.5(3)
C12 C11 P 119.7(2)
C13 C11 P 110.1(2)
C12 C11 H11 105.5
C13 C11 H11 105.5
P C11 H11 105.5
C11 C12 H12A 109.5
C11 C12 H12B 109.5
H12A C12 H12B 109.5
C11 C12 H12C 109.5
H12A C12 H12C 109.5
H12B C12 H12C 109.5
C11 C13 H13A 109.5
C11 C13 H13B 109.5
H13A C13 H13B 109.5
C11 C13 H13C 109.5
H13A C13 H13C 109.5
H13B C13 H13C 109.5
C16 C14 C15 109.4(2)
C16 C14 P 114.1(2)
C15 C14 P 115.5(2)
C16 C14 H14 105.6
C15 C14 H14 105.6
P C14 H14 105.6
C14 C15 H15A 109.5
C14 C15 H15B 109.5
H15A C15 H15B 109.5
C14 C15 H15C 109.5
H15A C15 H15C 109.5
H15B C15 H15C 109.5
C14 C16 H16A 109.5
C14 C16 H16B 109.5
H16A C16 H16B 109.5
C14 C16 H16C 109.5
H16A C16 H16C 109.5
H16B C16 H16C 109.5

loop_
_geom_bond_atom_site_label_1
_geom_bond_atom_site_label_2
_geom_bond_distance
Os C7 1.823(3)
Os C3 2.040(3)
Os N2 2.178(2)
Os N1 2.217(3)
Os P 2.3192(7)
Os Cl 2.5219(7)
P C8 1.860(3)
P C14 1.868(3)
P C11 1.870(3)
N1 C1 1.497(4)
N1 H1A 0.79(4)
N1 H1B 0.88(4)
N2 C4 1.485(4)
N2 H2A 0.9200
N2 H2B 0.9200
O C7 1.172(3)
C1 C2 1.495(4)
C1 H1C 0.96(4)
C1 H1D 0.95(4)
C2 C3 1.343(4)
C2 H2 1.00(3)
C3 H3 0.99(3)
C4 C5 1.521(4)
C4 H4A 0.9900
C4 H4B 0.9900
C5 C6 1.520(4)
C5 H5A 0.9900
C5 H5B 0.9900
C6 H6A 0.9800
C6 H6B 0.9800
C6 H6C 0.9800
C8 C10 1.528(4)
C8 C9 1.528(4)
C8 H8 1.0000
C9 H9A 0.9800
C9 H9B 0.9800
C9 H9C 0.9800
C10 H10A 0.9800
C10 H10B 0.9800
C10 H10C 0.9800
C11 C12 1.529(4)
C11 C13 1.538(4)
C11 H11 1.0000
C12 H12A 0.9800
C12 H12B 0.9800
C12 H12C 0.9800
C13 H13A 0.9800
C13 H13B 0.9800
C13 H13C 0.9800
C14 C16 1.523(4)
C14 C15 1.538(4)
C14 H14 1.0000
C15 H15A 0.9800
C15 H15B 0.9800
C15 H15C 0.9800
C16 H16A 0.9800
C16 H16B 0.9800
C16 H16C 0.9800
